data_7032601
loop_
_publ_author_name
'Alagesan, M.'
'Sathyadevi, P.'
'Krishnamoorthy, P.'
'Bhuvanesh, N. S. P.'
'Dharmaraj, N.'

_publ_section_title
;
 DMSO containing ruthenium(ii) hydrazone complexes: in vitro evaluation of
 biomolecular interaction and anticancer activity.
;
_journal_issue 42
_journal_name_full 'Dalton transactions (Cambridge, England : 2003)'
_journal_page_first 15829
_journal_page_last 15840
_journal_paper_doi 10.1039/c4dt01032a
_journal_volume 43
_journal_year 2014
_chemical_formula_moiety 'C20 H24 Cl2 N2 O4 Ru S3'
_chemical_formula_sum 'C20 H24 Cl2 N2 O4 Ru S3'
_chemical_formula_weight 624.56
_chemical_name_systematic
;
 ?
;
_space_group_crystal_system monoclinic
_space_group_IT_number 14
_space_group_name_Hall '-P 2ybc'
_space_group_name_H-M_alt 'P 1 21/c 1'
_symmetry_space_group_name_Hall '-P 2ybc'
_symmetry_space_group_name_H-M 'P 1 21/c 1'
_atom_sites_solution_hydrogens mixed
_audit_creation_date 2014-06-23
_audit_creation_method
;
Olex2 1.2-beta
(compiled 2013.09.17 svn.r2790 for OlexSys, GUI svn.r4601)
;
_cell_angle_alpha 90
_cell_angle_beta 106.526(6)
_cell_angle_gamma 90
_cell_formula_units_Z 4
_cell_length_a 12.4046(12)
_cell_length_b 13.4333(14)
_cell_length_c 15.3847(18)
_cell_measurement_reflns_used 8180
_cell_measurement_temperature 110(2)
_cell_measurement_theta_max 62.411
_cell_measurement_theta_min 3.720
_cell_volume 2457.7(5)
_computing_data_reduction 'SAINT v7.68A (Bruker, 2009)'
_computing_molecular_graphics
;
O. V. Dolomanov, L. J. Bourhis, R. J. Gildea, J. A. K. Howard and H. Puschmann,
OLEX2: a complete structure solution, refinement and analysis program.
J. Appl. Cryst. (2009). 42, 339-341.
;
_computing_publication_material
;
O. V. Dolomanov, L. J. Bourhis, R. J. Gildea, J. A. K. Howard and H. Puschmann,
OLEX2: a complete structure solution, refinement and analysis program.
J. Appl. Cryst. (2009). 42, 339-341.
;
_computing_structure_refinement
;
SHELX, G.M. Sheldrick, Acta Cryst.
(2008). A64, 112-122
;
_diffrn_ambient_temperature 110.15
_diffrn_measured_fraction_theta_full 0.820
_diffrn_measured_fraction_theta_max 0.998
_diffrn_measurement_device_type 'BRUKER GADDS D8 Discover'
_diffrn_measurement_method 'phi and omega scans'
_diffrn_radiation_monochromator graphite
_diffrn_radiation_type CuK\a
_diffrn_radiation_wavelength 1.54178
_diffrn_reflns_av_R_equivalents 0.0681
_diffrn_reflns_av_unetI/netI 0.0310
_diffrn_reflns_Laue_measured_fraction_full 0.820
_diffrn_reflns_Laue_measured_fraction_max 0.998
_diffrn_reflns_limit_h_max 13
_diffrn_reflns_limit_h_min -13
_diffrn_reflns_limit_k_max 15
_diffrn_reflns_limit_k_min -15
_diffrn_reflns_limit_l_max 17
_diffrn_reflns_limit_l_min -17
_diffrn_reflns_number 47368
_diffrn_reflns_point_group_measured_fraction_full 0.820
_diffrn_reflns_point_group_measured_fraction_max 0.998
_diffrn_reflns_theta_full 67.679
_diffrn_reflns_theta_max 59.994
_diffrn_reflns_theta_min 4.452
_diffrn_standards_interval_count 0
_diffrn_standards_number 0
_exptl_absorpt_coefficient_mu 9.808
_exptl_absorpt_correction_T_max 0.7522
_exptl_absorpt_correction_T_min 0.4911
_exptl_absorpt_correction_type multi-scan
_exptl_absorpt_process_details
;
SADABS-2008/1 (Bruker,2008) was used for absorption correction.
wR2(int) was 0.1172 before and 0.0627 after correction.
The Ratio of minimum to maximum transmission is 0.6529.
The \l/2 correction factor is Not present.
;
_exptl_crystal_colour yellow
_exptl_crystal_colour_primary green
_exptl_crystal_density_diffrn 1.688
_exptl_crystal_description block
_exptl_crystal_F_000 1264
_exptl_crystal_size_max 0.1
_exptl_crystal_size_mid 0.05
_exptl_crystal_size_min 0.03
_refine_diff_density_max 0.381
_refine_diff_density_min -0.477
_refine_diff_density_rms 0.078
_refine_ls_extinction_method none
_refine_ls_goodness_of_fit_ref 1.052
_refine_ls_hydrogen_treatment constr
_refine_ls_matrix_type full
_refine_ls_number_parameters 289
_refine_ls_number_reflns 3642
_refine_ls_number_restraints 0
_refine_ls_restrained_S_all 1.052
_refine_ls_R_factor_all 0.0296
_refine_ls_R_factor_gt 0.0251
_refine_ls_shift/su_max 0.001
_refine_ls_shift/su_mean 0.000
_refine_ls_structure_factor_coef Fsqd
_refine_ls_weighting_details 'w=1/[\s^2^(Fo^2^)+(0.0338P)^2^] where P=(Fo^2^+2Fc^2^)/3'
_refine_ls_weighting_scheme calc
_refine_ls_wR_factor_gt 0.0599
_refine_ls_wR_factor_ref 0.0605
_reflns_Friedel_coverage 0.000
_reflns_number_gt 3067
_reflns_number_total 3642
_reflns_threshold_expression 'I > 2\s(I)'
_cod_data_source_file c4dt01032a2.cif
_cod_data_source_block ndb
_cod_depositor_comments 'Adding full bibliography for 7032600--7032601.cif.'
_cod_database_code 7032601
_shelxl_version_number 2013-4
_shelx_space_group_comment
;
The symmetry employed for this shelxl refinement is uniquely defined
by the following loop, which should always be used as a source of
symmetry information in preference to the above space-group names.
They are only intended as comments.
;
_shelx_estimated_absorpt_t_max 0.757
_shelx_estimated_absorpt_t_min 0.440
_olex2_refinement_description
;
1. Fixed Uiso
 At 1.5 times of:
  All C(H,H,H) groups, H16 of C16, All N(H) groups, All O(H) groups
 At 1.2 times of:
  H8 of C8, H6 of C6, H5 of C5, H1 of C1, H9 of C9, H10 of C10, H11 of C11,
  H14 of C14, H15 of C15
2.a Riding coordinates:
 C16(H16), N2(H2), O2(H2A)
2.b Me refined with riding coordinates:
 C17(H17A,H17B,H17C), C18(H18A,H18B,H18C), C19(H19A,H19B,H19C), C20(H20A,H20B,
 H20C)
2.c Aromatic/amide H refined with riding coordinates:
 C1(H1), C5(H5), C6(H6), C8(H8), C9(H9), C10(H10), C11(H11), C14(H14), C15(H15)
;

loop_
_space_group_symop_operation_xyz
'x, y, z'
'-x, y+1/2, -z+1/2'
'-x, -y, -z'
'x, -y-1/2, z-1/2'

loop_
_atom_site_label
_atom_site_type_symbol
_atom_site_fract_x
_atom_site_fract_y
_atom_site_fract_z
_atom_site_U_iso_or_equiv
_atom_site_adp_type
_atom_site_occupancy
_atom_site_site_symmetry_order
_atom_site_calc_flag
_atom_site_refinement_flags_posn
_atom_site_refinement_flags_adp
Ru1 Ru 0.62410(2) 0.28072(2) -0.06011(2) 0.00821(9) Uani 1 1 d . .
S1 S 0.24560(6) 0.25450(6) 0.00152(6) 0.0197(2) Uani 1 1 d . .
S2 S 0.79484(6) 0.28653(6) -0.08173(5) 0.01467(18) Uani 1 1 d . .
S3 S 0.55923(6) 0.40678(5) -0.15682(5) 0.01061(17) Uani 1 1 d . .
Cl1 Cl 0.68244(6) 0.38525(6) 0.06890(5) 0.01584(18) Uani 1 1 d . .
Cl2 Cl 0.55671(6) 0.16393(6) -0.18269(5) 0.01515(18) Uani 1 1 d . .
C1 C 0.7407(2) 0.1091(2) 0.0694(2) 0.0112(7) Uani 1 1 d . .
H1 H 0.7987 0.1218 0.0416 0.013 Uiso 1 1 calc R U
C2 C 0.7714(2) 0.0336(2) 0.1402(2) 0.0105(7) Uani 1 1 d . .
C3 C 0.8879(2) 0.0342(2) 0.1951(2) 0.0120(7) Uani 1 1 d . .
C4 C 0.9277(2) -0.0438(2) 0.2589(2) 0.0130(7) Uani 1 1 d . .
C5 C 0.8509(2) -0.1174(2) 0.2695(2) 0.0142(7) Uani 1 1 d . .
H5 H 0.8766 -0.1693 0.3124 0.017 Uiso 1 1 calc R U
C6 C 0.7409(2) -0.1158(2) 0.2196(2) 0.0139(7) Uani 1 1 d . .
H6 H 0.6907 -0.1655 0.2286 0.017 Uiso 1 1 calc R U
C7 C 0.7016(2) -0.0403(2) 0.1545(2) 0.0108(7) Uani 1 1 d . .
C8 C 0.9630(2) 0.1122(2) 0.1912(2) 0.0153(7) Uani 1 1 d . .
H8 H 0.9383 0.1656 0.1499 0.018 Uiso 1 1 calc R U
C9 C 1.0716(3) 0.1112(2) 0.2471(2) 0.0196(8) Uani 1 1 d . .
H9 H 1.1207 0.1645 0.2440 0.023 Uiso 1 1 calc R U
C10 C 1.1114(3) 0.0335(2) 0.3082(2) 0.0208(8) Uani 1 1 d . .
H10 H 1.1868 0.0338 0.3458 0.025 Uiso 1 1 calc R U
C11 C 1.0411(2) -0.0426(2) 0.3135(2) 0.0169(8) Uani 1 1 d . .
H11 H 1.0684 -0.0958 0.3546 0.020 Uiso 1 1 calc R U
C12 C 0.4667(2) 0.2044(2) 0.0268(2) 0.0107(7) Uani 1 1 d . .
C13 C 0.3614(2) 0.1800(2) 0.04625(19) 0.0110(7) Uani 1 1 d . .
C14 C 0.3324(3) 0.0959(2) 0.0842(2) 0.0157(7) Uani 1 1 d . .
H14 H 0.3843 0.0450 0.1114 0.019 Uiso 1 1 calc R U
C15 C 0.2165(3) 0.0930(3) 0.0786(2) 0.0196(8) Uani 1 1 d . .
H15 H 0.1823 0.0401 0.1022 0.024 Uiso 1 1 calc R U
C16 C 0.1596(3) 0.1736(3) 0.0359(2) 0.0223(8) Uani 1 1 d . .
H16 H 0.0826 0.1926 0.0194 0.033 Uiso 1 1 d R U
C17 C 0.7989(3) 0.2445(3) -0.1905(2) 0.0253(9) Uani 1 1 d . .
H17A H 0.8760 0.2492 -0.1949 0.038 Uiso 1 1 calc R U
H17B H 0.7493 0.2861 -0.2375 0.038 Uiso 1 1 calc R U
H17C H 0.7736 0.1751 -0.1990 0.038 Uiso 1 1 calc R U
C18 C 0.8466(3) 0.4097(2) -0.0850(2) 0.0225(8) Uani 1 1 d . .
H18A H 0.9213 0.4070 -0.0947 0.034 Uiso 1 1 calc R U
H18B H 0.8517 0.4433 -0.0275 0.034 Uiso 1 1 calc R U
H18C H 0.7952 0.4467 -0.1348 0.034 Uiso 1 1 calc R U
C19 C 0.5821(3) 0.5285(2) -0.1081(2) 0.0158(7) Uani 1 1 d . .
H19A H 0.5511 0.5783 -0.1551 0.024 Uiso 1 1 calc R U
H19B H 0.6629 0.5398 -0.0823 0.024 Uiso 1 1 calc R U
H19C H 0.5446 0.5341 -0.0602 0.024 Uiso 1 1 calc R U
C20 C 0.4094(2) 0.4057(2) -0.1870(2) 0.0168(8) Uani 1 1 d . .
H20A H 0.3797 0.4603 -0.2292 0.025 Uiso 1 1 calc R U
H20B H 0.3846 0.4140 -0.1323 0.025 Uiso 1 1 calc R U
H20C H 0.3814 0.3421 -0.2160 0.025 Uiso 1 1 calc R U
N1 N 0.65158(19) 0.16282(18) 0.03601(16) 0.0097(5) Uani 1 1 d . .
N2 N 0.56035(19) 0.15428(18) 0.07088(16) 0.0113(6) Uani 1 1 d . .
H2 H 0.5594 0.1066 0.1125 0.017 Uiso 1 1 d R U
O1 O 0.46812(16) 0.26728(15) -0.03257(13) 0.0115(5) Uani 1 1 d . .
O2 O 0.59254(15) -0.04193(14) 0.10142(13) 0.0128(5) Uani 1 1 d . .
H2A H 0.5597 -0.0672 0.1420 0.019 Uiso 1 1 d R U
O3 O 0.88681(17) 0.23298(17) -0.01485(16) 0.0242(6) Uani 1 1 d . .
O4 O 0.59183(16) 0.41157(15) -0.24242(13) 0.0143(5) Uani 1 1 d . .

loop_
_atom_site_aniso_label
_atom_site_aniso_U_11
_atom_site_aniso_U_22
_atom_site_aniso_U_33
_atom_site_aniso_U_23
_atom_site_aniso_U_13
_atom_site_aniso_U_12
Ru1 0.00671(13) 0.00852(14) 0.00921(14) 0.00089(10) 0.00197(9) -0.00040(9)
S1 0.0101(4) 0.0190(5) 0.0298(5) 0.0046(4) 0.0053(4) 0.0034(3)
S2 0.0099(4) 0.0172(4) 0.0181(4) 0.0065(3) 0.0059(3) 0.0009(3)
S3 0.0107(4) 0.0106(4) 0.0103(4) 0.0009(3) 0.0027(3) -0.0002(3)
Cl1 0.0186(4) 0.0154(4) 0.0118(4) -0.0032(3) 0.0014(3) -0.0038(3)
Cl2 0.0185(4) 0.0134(4) 0.0143(4) -0.0044(3) 0.0059(3) -0.0054(3)
C1 0.0093(15) 0.0106(17) 0.0139(17) 0.0006(13) 0.0038(13) -0.0005(13)
C2 0.0110(15) 0.0091(17) 0.0120(17) -0.0019(13) 0.0043(13) 0.0041(13)
C3 0.0108(15) 0.0152(18) 0.0121(17) -0.0005(14) 0.0065(13) 0.0048(13)
C4 0.0133(16) 0.0119(17) 0.0143(17) -0.0018(14) 0.0051(13) 0.0047(14)
C5 0.0184(17) 0.0098(17) 0.0141(17) 0.0031(14) 0.0041(14) 0.0039(14)
C6 0.0190(17) 0.0084(17) 0.0158(18) -0.0015(14) 0.0074(14) -0.0013(14)
C7 0.0103(15) 0.0110(17) 0.0126(17) -0.0044(13) 0.0056(13) 0.0011(13)
C8 0.0139(17) 0.0130(18) 0.0186(18) 0.0043(14) 0.0038(14) 0.0032(14)
C9 0.0148(17) 0.0183(19) 0.026(2) 0.0044(16) 0.0063(15) -0.0007(14)
C10 0.0105(16) 0.025(2) 0.024(2) 0.0038(16) -0.0009(15) 0.0044(15)
C11 0.0152(17) 0.0189(19) 0.0159(18) 0.0044(14) 0.0031(14) 0.0068(14)
C12 0.0087(15) 0.0099(17) 0.0125(17) -0.0068(14) 0.0016(13) -0.0006(13)
C13 0.0094(15) 0.0096(17) 0.0134(17) -0.0017(13) 0.0024(13) 0.0001(13)
C14 0.0126(16) 0.0210(19) 0.0129(17) 0.0023(14) 0.0025(14) 0.0022(14)
C15 0.0168(18) 0.023(2) 0.023(2) 0.0019(16) 0.0118(15) -0.0053(15)
C16 0.0099(16) 0.031(2) 0.026(2) -0.0037(17) 0.0054(15) -0.0020(15)
C17 0.0254(19) 0.027(2) 0.031(2) 0.0019(17) 0.0203(17) 0.0027(16)
C18 0.0141(17) 0.023(2) 0.031(2) 0.0090(16) 0.0065(16) -0.0049(14)
C19 0.0221(17) 0.0091(17) 0.0155(18) 0.0010(14) 0.0041(15) 0.0038(14)
C20 0.0114(16) 0.0216(19) 0.0176(18) 0.0060(15) 0.0046(14) 0.0047(14)
N1 0.0076(12) 0.0099(14) 0.0129(14) -0.0017(11) 0.0051(11) -0.0005(11)
N2 0.0117(13) 0.0111(14) 0.0122(14) 0.0048(11) 0.0051(11) 0.0028(11)
O1 0.0111(11) 0.0137(12) 0.0095(11) 0.0025(10) 0.0027(9) -0.0005(9)
O2 0.0105(11) 0.0148(12) 0.0129(11) 0.0008(9) 0.0030(9) -0.0022(9)
O3 0.0082(11) 0.0330(15) 0.0312(14) 0.0202(11) 0.0052(10) 0.0045(10)
O4 0.0165(11) 0.0171(12) 0.0109(11) 0.0019(9) 0.0062(9) 0.0023(9)

loop_
_atom_type_symbol
_atom_type_description
_atom_type_scat_dispersion_real
_atom_type_scat_dispersion_imag
_atom_type_scat_source
C C 0.0181 0.0091 'International Tables Vol C Tables 4.2.6.8 and 6.1.1.4'
H H 0.0000 0.0000 'International Tables Vol C Tables 4.2.6.8 and 6.1.1.4'
Cl Cl 0.3639 0.7018 'International Tables Vol C Tables 4.2.6.8 and 6.1.1.4'
N N 0.0311 0.0180 'International Tables Vol C Tables 4.2.6.8 and 6.1.1.4'
O O 0.0492 0.0322 'International Tables Vol C Tables 4.2.6.8 and 6.1.1.4'
Ru Ru 0.0552 3.2960 'International Tables Vol C Tables 4.2.6.8 and 6.1.1.4'
S S 0.3331 0.5567 'International Tables Vol C Tables 4.2.6.8 and 6.1.1.4'

loop_
_geom_angle_atom_site_label_1
_geom_angle_atom_site_label_2
_geom_angle_atom_site_label_3
_geom_angle
S2 Ru1 S3 92.93(3)
S2 Ru1 Cl1 91.57(3)
S2 Ru1 Cl2 92.22(3)
S3 Ru1 Cl1 94.28(3)
S3 Ru1 Cl2 89.62(3)
Cl1 Ru1 Cl2 174.42(3)
N1 Ru1 S2 99.09(6)
N1 Ru1 S3 167.95(6)
N1 Ru1 Cl1 84.75(7)
N1 Ru1 Cl2 90.61(7)
O1 Ru1 S2 175.83(6)
O1 Ru1 S3 91.23(6)
O1 Ru1 Cl1 87.79(6)
O1 Ru1 Cl2 88.14(6)
O1 Ru1 N1 76.74(8)
C16 S1 C13 91.73(15)
C17 S2 Ru1 114.19(12)
C17 S2 C18 99.26(17)
C18 S2 Ru1 113.63(11)
O3 S2 Ru1 116.93(9)
O3 S2 C17 106.01(15)
O3 S2 C18 104.93(14)
C19 S3 Ru1 115.32(11)
C20 S3 Ru1 108.45(11)
C20 S3 C19 98.39(15)
O4 S3 Ru1 118.91(9)
O4 S3 C19 106.36(14)
O4 S3 C20 107.24(13)
C2 C1 H1 113.0
N1 C1 H1 113.0
N1 C1 C2 134.0(3)
C3 C2 C1 115.9(3)
C7 C2 C1 125.4(3)
C7 C2 C3 118.6(3)
C4 C3 C2 119.3(3)
C8 C3 C2 122.5(3)
C8 C3 C4 118.1(3)
C5 C4 C3 118.7(3)
C5 C4 C11 121.8(3)
C11 C4 C3 119.3(3)
C4 C5 H5 119.2
C6 C5 C4 121.6(3)
C6 C5 H5 119.2
C5 C6 H6 120.0
C5 C6 C7 120.0(3)
C7 C6 H6 120.0
C2 C7 C6 121.7(3)
O2 C7 C2 118.5(3)
O2 C7 C6 119.7(3)
C3 C8 H8 119.8
C9 C8 C3 120.4(3)
C9 C8 H8 119.8
C8 C9 H9 119.2
C8 C9 C10 121.5(3)
C10 C9 H9 119.2
C9 C10 H10 120.3
C11 C10 C9 119.5(3)
C11 C10 H10 120.3
C4 C11 H11 119.4
C10 C11 C4 121.2(3)
C10 C11 H11 119.4
N2 C12 C13 118.6(3)
O1 C12 C13 120.2(3)
O1 C12 N2 121.1(3)
C12 C13 S1 118.7(2)
C14 C13 S1 111.1(2)
C14 C13 C12 129.3(3)
C13 C14 H14 123.7
C13 C14 C15 112.5(3)
C15 C14 H14 123.7
C14 C15 H15 123.6
C16 C15 C14 112.8(3)
C16 C15 H15 123.6
S1 C16 H16 114.5
C15 C16 S1 111.9(2)
C15 C16 H16 133.6
S2 C17 H17A 109.5
S2 C17 H17B 109.5
S2 C17 H17C 109.5
H17A C17 H17B 109.5
H17A C17 H17C 109.5
H17B C17 H17C 109.5
S2 C18 H18A 109.5
S2 C18 H18B 109.5
S2 C18 H18C 109.5
H18A C18 H18B 109.5
H18A C18 H18C 109.5
H18B C18 H18C 109.5
S3 C19 H19A 109.5
S3 C19 H19B 109.5
S3 C19 H19C 109.5
H19A C19 H19B 109.5
H19A C19 H19C 109.5
H19B C19 H19C 109.5
S3 C20 H20A 109.5
S3 C20 H20B 109.5
S3 C20 H20C 109.5
H20A C20 H20B 109.5
H20A C20 H20C 109.5
H20B C20 H20C 109.5
C1 N1 Ru1 129.7(2)
C1 N1 N2 119.9(2)
N2 N1 Ru1 110.07(17)
C12 N2 N1 116.5(2)
C12 N2 H2 121.6
N1 N2 H2 120.4
C12 O1 Ru1 114.28(18)
C7 O2 H2A 99.1

loop_
_geom_bond_atom_site_label_1
_geom_bond_atom_site_label_2
_geom_bond_distance
Ru1 S2 2.2368(8)
Ru1 S3 2.2467(8)
Ru1 Cl1 2.3703(8)
Ru1 Cl2 2.4124(8)
Ru1 N1 2.127(2)
Ru1 O1 2.103(2)
S1 C13 1.725(3)
S1 C16 1.709(3)
S2 C17 1.781(3)
S2 C18 1.781(3)
S2 O3 1.487(2)
S3 C19 1.787(3)
S3 C20 1.784(3)
S3 O4 1.485(2)
C1 H1 0.9500
C1 C2 1.457(4)
C1 N1 1.298(4)
C2 C3 1.452(4)
C2 C7 1.376(4)
C3 C4 1.425(4)
C3 C8 1.414(4)
C4 C5 1.414(4)
C4 C11 1.418(4)
C5 H5 0.9500
C5 C6 1.362(4)
C6 H6 0.9500
C6 C7 1.411(4)
C7 O2 1.367(3)
C8 H8 0.9500
C8 C9 1.377(4)
C9 H9 0.9500
C9 C10 1.398(4)
C10 H10 0.9500
C10 C11 1.361(4)
C11 H11 0.9500
C12 C13 1.457(4)
C12 N2 1.347(4)
C12 O1 1.248(4)
C13 C14 1.366(4)
C14 H14 0.9500
C14 C15 1.416(4)
C15 H15 0.9500
C15 C16 1.357(5)
C16 H16 0.9506
C17 H17A 0.9800
C17 H17B 0.9800
C17 H17C 0.9800
C18 H18A 0.9800
C18 H18B 0.9800
C18 H18C 0.9800
C19 H19A 0.9800
C19 H19B 0.9800
C19 H19C 0.9800
C20 H20A 0.9800
C20 H20B 0.9800
C20 H20C 0.9800
N1 N2 1.388(3)
N2 H2 0.9082
O2 H2A 0.9036

loop_
_geom_hbond_atom_site_label_D
_geom_hbond_atom_site_label_H
_geom_hbond_atom_site_label_A
_geom_hbond_distance_DH
_geom_hbond_distance_HA
_geom_hbond_distance_DA
_geom_hbond_angle_DHA
_geom_hbond_site_symmetry_A
N2 H2 O2 0.91 2.05 2.687(3) 125.7 .
N2 H2 O4 0.91 2.17 2.924(3) 140.4 4_566
O2 H2A Cl2 0.90 2.16 2.999(2) 153.5 3_655

loop_
_geom_torsion_atom_site_label_1
_geom_torsion_atom_site_label_2
_geom_torsion_atom_site_label_3
_geom_torsion_atom_site_label_4
_geom_torsion
Ru1 N1 N2 C12 13.0(3)
S1 C13 C14 C15 -1.2(3)
C1 C2 C3 C4 -173.1(3)
C1 C2 C3 C8 10.3(4)
C1 C2 C7 C6 174.3(3)
C1 C2 C7 O2 -3.2(4)
C1 N1 N2 C12 -173.3(3)
C2 C1 N1 Ru1 173.7(2)
C2 C1 N1 N2 1.3(5)
C2 C3 C4 C5 -2.6(4)
C2 C3 C4 C11 -179.0(3)
C2 C3 C8 C9 177.6(3)
C3 C2 C7 C6 -1.1(4)
C3 C2 C7 O2 -178.6(2)
C3 C4 C5 C6 0.7(4)
C3 C4 C11 C10 2.2(5)
C3 C8 C9 C10 0.6(5)
C4 C3 C8 C9 0.9(4)
C4 C5 C6 C7 1.0(5)
C5 C4 C11 C10 -174.1(3)
C5 C6 C7 C2 -0.8(5)
C5 C6 C7 O2 176.7(3)
C7 C2 C3 C4 2.7(4)
C7 C2 C3 C8 -173.9(3)
C8 C3 C4 C5 174.2(3)
C8 C3 C4 C11 -2.2(4)
C8 C9 C10 C11 -0.6(5)
C9 C10 C11 C4 -0.8(5)
C11 C4 C5 C6 177.1(3)
C12 C13 C14 C15 -170.3(3)
C13 S1 C16 C15 -0.7(3)
C13 C12 N2 N1 165.5(2)
C13 C12 O1 Ru1 -173.8(2)
C13 C14 C15 C16 0.7(4)
C14 C15 C16 S1 0.2(4)
C16 S1 C13 C12 171.5(2)
C16 S1 C13 C14 1.1(3)
N1 C1 C2 C3 -143.4(3)
N1 C1 C2 C7 41.1(5)
N2 C12 C13 S1 171.6(2)
N2 C12 C13 C14 -20.0(5)
N2 C12 O1 Ru1 2.9(3)
O1 C12 C13 S1 -11.6(4)
O1 C12 C13 C14 156.8(3)
O1 C12 N2 N1 -11.2(4)
